data_7235780
loop_
_publ_author_name
'Liu, Wei'
'Li, Sheng-hua'
'Li, Yu-chuan'
'Yang, Yu-zhang'
'Yu, Yi'
'Pang, Si-ping'

_publ_section_title
;
 Nitrogen-rich salts based on polyamino substituted
 N,N&#x2032;-azo-1,2,4-triazole: a new family of high-performance
 energetic materials
;
_journal_issue 38
_journal_name_full 'J. Mater. Chem. A'
_journal_page_first 15978
_journal_paper_doi 10.1039/C4TA03016H
_journal_volume 2
_journal_year 2014
_chemical_formula_moiety 'C4 H8 Cl2 N10 O8'
_chemical_formula_sum 'C4 H8 Cl2 N10 O8'
_chemical_formula_weight 395.10
_space_group_crystal_system triclinic
_space_group_IT_number 2
_space_group_name_Hall '-P 1'
_space_group_name_H-M_alt 'P -1'
_atom_sites_solution_hydrogens difmap
_atom_sites_solution_primary direct
_atom_sites_solution_secondary difmap
_audit_creation_method SHELXL-2013
_cell_angle_alpha 97.491(7)
_cell_angle_beta 94.118(8)
_cell_angle_gamma 99.293(8)
_cell_formula_units_Z 1
_cell_length_a 4.9462(9)
_cell_length_b 7.1522(17)
_cell_length_c 9.503(2)
_cell_measurement_reflns_used 1314
_cell_measurement_temperature 173(2)
_cell_measurement_theta_max 29.11
_cell_measurement_theta_min 2.17
_cell_volume 327.45(12)
_computing_cell_refinement CrystalClear
_computing_data_collection 'CrystalClear (Rigaku Inc., 2008)'
_computing_data_reduction CrystalClear
_computing_molecular_graphics 'CrystalStructure 4.0'
_computing_publication_material 'CrystalStructure 4.0 (Rigaku, 2009)'
_computing_structure_refinement 'SHELXL-2013 (Sheldrick, 2013)'
_computing_structure_solution 'SHELXS97 (Sheldrick, 1997)'
_diffrn_ambient_temperature 173(2)
_diffrn_detector_area_resol_mean 7.314
_diffrn_measured_fraction_theta_full 0.965
_diffrn_measured_fraction_theta_max 0.928
_diffrn_measurement_device_type 'Rigaku Saturn70 CCD'
_diffrn_measurement_method \w
_diffrn_radiation_type MoK\a
_diffrn_radiation_wavelength 0.71075
_diffrn_reflns_av_R_equivalents 0.0294
_diffrn_reflns_av_unetI/netI 0.0468
_diffrn_reflns_Laue_measured_fraction_full 0.965
_diffrn_reflns_Laue_measured_fraction_max 0.928
_diffrn_reflns_limit_h_max 4
_diffrn_reflns_limit_h_min -6
_diffrn_reflns_limit_k_max 9
_diffrn_reflns_limit_k_min -9
_diffrn_reflns_limit_l_max 12
_diffrn_reflns_limit_l_min -12
_diffrn_reflns_number 3241
_diffrn_reflns_point_group_measured_fraction_full 0.965
_diffrn_reflns_point_group_measured_fraction_max 0.928
_diffrn_reflns_theta_full 25.242
_diffrn_reflns_theta_max 29.110
_diffrn_reflns_theta_min 2.171
_exptl_absorpt_coefficient_mu 0.569
_exptl_absorpt_correction_T_max 0.893
_exptl_absorpt_correction_T_min 0.747
_exptl_absorpt_correction_type multi-scan
_exptl_absorpt_process_details 'Jacobson, R. (1998) Private communication'
_exptl_crystal_colour colorless
_exptl_crystal_density_diffrn 2.004
_exptl_crystal_density_method 'not measured'
_exptl_crystal_description prism
_exptl_crystal_F_000 200
_exptl_crystal_size_max 0.240
_exptl_crystal_size_mid 0.220
_exptl_crystal_size_min 0.200
_refine_diff_density_max 0.451
_refine_diff_density_min -0.406
_refine_diff_density_rms 0.066
_refine_ls_extinction_coef 0.37(4)
_refine_ls_extinction_expression Fc^*^=kFc[1+0.001xFc^2^\l^3^/sin(2\q)]^-1/4^
_refine_ls_extinction_method SHELXL
_refine_ls_goodness_of_fit_ref 1.054
_refine_ls_hydrogen_treatment refall
_refine_ls_matrix_type full
_refine_ls_number_parameters 126
_refine_ls_number_reflns 1633
_refine_ls_number_restraints 0
_refine_ls_restrained_S_all 1.054
_refine_ls_R_factor_all 0.0330
_refine_ls_R_factor_gt 0.0301
_refine_ls_shift/su_max 0.000
_refine_ls_shift/su_mean 0.000
_refine_ls_structure_factor_coef Fsqd
_refine_ls_weighting_details 'w=1/[\s^2^(Fo^2^)+(0.0479P)^2^+0.0487P] where P=(Fo^2^+2Fc^2^)/3'
_refine_ls_weighting_scheme calc
_refine_ls_wR_factor_gt 0.0857
_refine_ls_wR_factor_ref 0.0868
_reflns_Friedel_coverage 0.000
_reflns_number_gt 1464
_reflns_number_total 1633
_reflns_threshold_expression 'I > 2\s(I)'
_cod_data_source_file c4ta03016h2.cif
_cod_data_source_block added_by_encifer
_cod_database_code 7235780
_shelx_space_group_comment
; 
The symmetry employed for this shelxl refinement is uniquely defined 
by the following loop, which should always be used as a source of 
symmetry information in preference to the above space-group names. 
They are only intended as comments. 
;
_shelx_estimated_absorpt_t_min 0.876
_shelx_estimated_absorpt_t_max 0.895
_shelxl_version_number 2013-3

loop_
_space_group_symop_operation_xyz
'x, y, z'
'-x, -y, -z'

loop_
_atom_site_label
_atom_site_type_symbol
_atom_site_fract_x
_atom_site_fract_y
_atom_site_fract_z
_atom_site_U_iso_or_equiv
_atom_site_adp_type
_atom_site_occupancy
_atom_site_site_symmetry_order
_atom_site_calc_flag
Cl1 Cl -0.00591(7) 0.74402(5) 0.63663(3) 0.01210(16) Uani 1 1 d
O1 O -0.1244(3) 0.78195(18) 0.50425(12) 0.0249(3) Uani 1 1 d
O2 O 0.2744(3) 0.71597(18) 0.62326(14) 0.0253(3) Uani 1 1 d
O3 O -0.0073(3) 0.90515(16) 0.74579(12) 0.0211(3) Uani 1 1 d
O4 O -0.1594(3) 0.57621(17) 0.67864(14) 0.0254(3) Uani 1 1 d
N1 N 0.3766(3) 0.8279(2) 0.31523(15) 0.0158(3) Uani 1 1 d
N2 N 0.4580(3) 0.97677(18) 0.05654(13) 0.0136(3) Uani 1 1 d
N3 N 0.5666(3) 0.82201(17) 0.09154(13) 0.0125(3) Uani 1 1 d
N4 N 0.6619(3) 0.61391(19) 0.22017(13) 0.0150(3) Uani 1 1 d
N5 N 0.7993(3) 0.5859(2) 0.09948(14) 0.0186(3) Uani 1 1 d
C1 C 0.5222(3) 0.7580(2) 0.21935(15) 0.0119(3) Uani 1 1 d
C2 C 0.7406(3) 0.7131(2) 0.02347(16) 0.0169(3) Uani 1 1 d
H1 H 0.294(4) 0.911(3) 0.297(2) 0.023(5) Uiso 1 1 d
H1A H 0.366(4) 0.787(3) 0.386(2) 0.027(6) Uiso 1 1 d
H2 H 0.803(4) 0.725(3) -0.066(2) 0.023(5) Uiso 1 1 d
H4 H 0.667(5) 0.539(3) 0.285(2) 0.032(6) Uiso 1 1 d

loop_
_atom_site_aniso_label
_atom_site_aniso_U_11
_atom_site_aniso_U_22
_atom_site_aniso_U_33
_atom_site_aniso_U_23
_atom_site_aniso_U_13
_atom_site_aniso_U_12
Cl1 0.0139(2) 0.0118(2) 0.0119(2) 0.00256(13) 0.00326(14) 0.00444(14)
O1 0.0321(7) 0.0311(7) 0.0131(6) 0.0073(5) -0.0019(5) 0.0090(6)
O2 0.0159(6) 0.0290(7) 0.0345(7) 0.0052(5) 0.0085(5) 0.0107(5)
O3 0.0264(7) 0.0181(6) 0.0179(6) -0.0053(4) 0.0015(5) 0.0072(5)
O4 0.0275(7) 0.0166(6) 0.0336(7) 0.0111(5) 0.0082(5) -0.0002(5)
N1 0.0222(8) 0.0163(6) 0.0127(6) 0.0068(5) 0.0068(5) 0.0086(6)
N2 0.0167(7) 0.0130(6) 0.0115(6) 0.0042(5) 0.0007(5) 0.0023(5)
N3 0.0159(7) 0.0126(6) 0.0100(6) 0.0036(5) 0.0028(5) 0.0031(5)
N4 0.0209(7) 0.0165(6) 0.0106(6) 0.0045(5) 0.0047(5) 0.0082(5)
N5 0.0215(7) 0.0236(7) 0.0129(6) 0.0025(5) 0.0057(5) 0.0089(6)
C1 0.0130(7) 0.0120(6) 0.0105(6) 0.0031(5) 0.0007(5) 0.0010(5)
C2 0.0194(8) 0.0202(7) 0.0122(7) 0.0018(6) 0.0046(6) 0.0061(6)

loop_
_atom_type_symbol
_atom_type_description
_atom_type_scat_dispersion_real
_atom_type_scat_dispersion_imag
_atom_type_scat_source
C C 0.0033 0.0016 'International Tables Vol C Tables 4.2.6.8 and 6.1.1.4'
H H 0.0000 0.0000 'International Tables Vol C Tables 4.2.6.8 and 6.1.1.4'
N N 0.0061 0.0033 'International Tables Vol C Tables 4.2.6.8 and 6.1.1.4'
O O 0.0106 0.0060 'International Tables Vol C Tables 4.2.6.8 and 6.1.1.4'
Cl Cl 0.1484 0.1585 'International Tables Vol C Tables 4.2.6.8 and 6.1.1.4'

loop_
_geom_angle_atom_site_label_1
_geom_angle_atom_site_label_2
_geom_angle_atom_site_label_3
_geom_angle
_geom_angle_site_symmetry_1
O1 Cl1 O4 110.82(8) .
O1 Cl1 O2 109.72(8) .
O4 Cl1 O2 109.04(7) .
O1 Cl1 O3 109.33(7) .
O4 Cl1 O3 108.70(8) .
O2 Cl1 O3 109.21(8) .
C1 N1 H1 118.3(14) .
C1 N1 H1A 120.1(16) .
H1 N1 H1A 122(2) .
N2 N2 N3 110.34(15) 2_675
C1 N3 N2 120.14(12) .
C1 N3 C2 107.78(12) .
N2 N3 C2 131.94(12) .
C1 N4 N5 112.51(13) .
C1 N4 H4 126.8(15) .
N5 N4 H4 120.6(15) .
C2 N5 N4 105.24(12) .
N1 C1 N4 129.65(14) .
N1 C1 N3 126.16(13) .
N4 C1 N3 104.18(12) .
N5 C2 N3 110.25(13) .
N5 C2 H2 123.5(13) .
N3 C2 H2 126.2(13) .

loop_
_geom_bond_atom_site_label_1
_geom_bond_atom_site_label_2
_geom_bond_distance
_geom_bond_site_symmetry_2
Cl1 O1 1.4262(12) .
Cl1 O4 1.4320(12) .
Cl1 O2 1.4445(12) .
Cl1 O3 1.4478(11) .
N1 C1 1.3003(19) .
N1 H1 0.80(2) .
N1 H1A 0.77(2) .
N2 N2 1.245(2) 2_675
N2 N3 1.3736(17) .
N3 C1 1.3723(18) .
N3 C2 1.3898(19) .
N4 C1 1.3311(19) .
N4 N5 1.3832(18) .
N4 H4 0.87(2) .
N5 C2 1.288(2) .
C2 H2 0.93(2) .

loop_
_geom_hbond_atom_site_label_D
_geom_hbond_atom_site_label_H
_geom_hbond_atom_site_label_A
_geom_hbond_distance_DH
_geom_hbond_distance_HA
_geom_hbond_distance_DA
_geom_hbond_angle_DHA
_geom_hbond_site_symmetry_A
N4 H4 O2 0.87(2) 2.17(2) 2.9946(18) 158(2) 2_666
N4 H4 Cl1 0.87(2) 2.96(2) 3.6445(14) 137.0(18) 2_666
C2 H2 O4 0.93(2) 2.55(2) 3.390(2) 149.7(17) 1_654
C2 H2 O3 0.93(2) 2.49(2) 3.357(2) 154.5(17) 1_654
N1 H1A O2 0.77(2) 2.44(2) 3.1871(19) 167(2) .
N1 H1 O3 0.80(2) 2.14(2) 2.9289(19) 169(2) 2_576

loop_
_geom_torsion_atom_site_label_1
_geom_torsion_atom_site_label_2
_geom_torsion_atom_site_label_3
_geom_torsion_atom_site_label_4
_geom_torsion
_geom_torsion_site_symmetry_1
N2 N2 N3 C1 173.79(16) 2_675
N2 N2 N3 C2 -1.4(3) 2_675
C1 N4 N5 C2 -0.7(2) .
N5 N4 C1 N1 -178.09(16) .
N5 N4 C1 N3 1.43(18) .
N2 N3 C1 N1 1.7(2) .
C2 N3 C1 N1 177.92(17) .
N2 N3 C1 N4 -177.88(13) .
C2 N3 C1 N4 -1.62(16) .
N4 N5 C2 N3 -0.43(19) .
C1 N3 C2 N5 1.33(18) .
N2 N3 C2 N5 176.98(15) .
